data_7150236
loop_
_publ_author_name
'Ilioudis, Christos A.'
'Steed, Jonathan W.'

_publ_section_title
;
 Polyaza metacyclophanes as ditopic anion receptors.
;
_journal_issue 16
_journal_name_full 'Organic &amp; biomolecular chemistry'
_journal_page_first 2935
_journal_page_last 2945
_journal_paper_doi 10.1039/b506828b
_journal_volume 3
_journal_year 2005
_chemical_formula_sum 'C16 H34 I7 N5'
_chemical_formula_weight 1184.78
_chemical_name_systematic
;
?
;
_space_group_IT_number 15
_symmetry_cell_setting monoclinic
_symmetry_space_group_name_Hall '-C 2yc'
_symmetry_space_group_name_H-M 'C 1 2/c 1'
_atom_sites_solution_hydrogens geom
_atom_sites_solution_primary direct
_atom_sites_solution_secondary difmap
_audit_creation_method SHELXL-97
_cell_angle_alpha 90.00
_cell_angle_beta 103.8594(50)
_cell_angle_gamma 90.00
_cell_formula_units_Z 8
_cell_length_a 33.7945(18)
_cell_length_b 11.5702(8)
_cell_length_c 15.8028(9)
_cell_measurement_temperature 120(2)
_cell_volume 5999.1(6)
_computing_cell_refinement 'DENZO SMN'
_computing_data_collection 'NONIUS COLLECT'
_computing_data_reduction 'DENZO SMN'
_computing_structure_refinement 'SHELXL-97 (Sheldrick, 1997)'
_computing_structure_solution 'SHELXS-97 (Sheldrick, 1990)'
_diffrn_ambient_temperature 120(2)
_diffrn_measured_fraction_theta_full 0.800
_diffrn_measured_fraction_theta_max 0.800
_diffrn_measurement_device_type scalepack
_diffrn_measurement_method '2o phi frames'
_diffrn_radiation_monochromator graphite
_diffrn_radiation_source 'fine-focus sealed tube'
_diffrn_radiation_type MoK\a
_diffrn_radiation_wavelength 0.71073
_diffrn_reflns_av_R_equivalents 0.0937
_diffrn_reflns_av_sigmaI/netI 0.1296
_diffrn_reflns_limit_h_max 42
_diffrn_reflns_limit_h_min -34
_diffrn_reflns_limit_k_max 14
_diffrn_reflns_limit_k_min -13
_diffrn_reflns_limit_l_max 16
_diffrn_reflns_limit_l_min -17
_diffrn_reflns_number 12929
_diffrn_reflns_theta_full 27.51
_diffrn_reflns_theta_max 27.51
_diffrn_reflns_theta_min 2.20
_diffrn_standards_decay_% 0
_exptl_absorpt_coefficient_mu 7.256
_exptl_absorpt_correction_type scalepack
_exptl_crystal_colour colourless
_exptl_crystal_density_diffrn 2.624
_exptl_crystal_density_method 'not measured'
_exptl_crystal_description block
_exptl_crystal_F_000 4288
_exptl_crystal_size_max 0.35
_exptl_crystal_size_mid 0.2
_exptl_crystal_size_min 0.15
_refine_diff_density_max 1.899
_refine_diff_density_min -2.118
_refine_diff_density_rms 0.246
_refine_ls_extinction_method none
_refine_ls_goodness_of_fit_ref 1.011
_refine_ls_hydrogen_treatment mixed
_refine_ls_matrix_type full
_refine_ls_number_parameters 253
_refine_ls_number_reflns 5536
_refine_ls_number_restraints 0
_refine_ls_restrained_S_all 1.011
_refine_ls_R_factor_all 0.1330
_refine_ls_R_factor_gt 0.0555
_refine_ls_shift/su_max 0.000
_refine_ls_shift/su_mean 0.000
_refine_ls_structure_factor_coef Fsqd
_refine_ls_weighting_details 'calc w=1/[\s^2^(Fo^2^)+(0.0407P)^2^+42.1498P] where P=(Fo^2^+2Fc^2^)/3'
_refine_ls_weighting_scheme calc
_refine_ls_wR_factor_gt 0.1082
_refine_ls_wR_factor_ref 0.1306
_reflns_number_gt 3068
_reflns_number_total 5536
_reflns_threshold_expression >2sigma(I)
_cod_data_source_file b506828b.txt
_cod_data_source_block c:\structs\chris\a6i\a6i
_cod_depositor_comments
;
The following automatic conversions were performed:
'_symmetry_cell_setting' value 'Monoclinic' changed to 'monoclinic'
according to '/home/saulius/struct/CIF-dictionaries/cif_core.dic'
dictionary named 'cif_core.dic' version 2.4.1 from 2010-06-29.

Automatic conversion script
Id: cif_fix_enum 1527 2010-12-29 10:47:43Z saulius 
;
_cod_original_cell_volume 5999(2)
_cod_original_sg_symbol_H-M C2/c
_cod_database_code 7150236

loop_
_symmetry_equiv_pos_as_xyz
'x, y, z'
'-x, y, -z+1/2'
'x+1/2, y+1/2, z'
'-x+1/2, y+1/2, -z+1/2'
'-x, -y, -z'
'x, -y, z-1/2'
'-x+1/2, -y+1/2, -z'
'x+1/2, -y+1/2, z-1/2'

loop_
_atom_site_label
_atom_site_type_symbol
_atom_site_fract_x
_atom_site_fract_y
_atom_site_fract_z
_atom_site_U_iso_or_equiv
_atom_site_adp_type
_atom_site_occupancy
_atom_site_symmetry_multiplicity
_atom_site_calc_flag
_atom_site_refinement_flags
_atom_site_disorder_assembly
_atom_site_disorder_group
I4 I 0.03552(3) 0.36886(7) 0.45942(6) 0.0351(3) Uani 1 1 d . . .
I5 I -0.04006(3) 0.38430(7) 0.33444(6) 0.0411(3) Uani 1 1 d . . .
I3 I 0.11286(3) 0.35065(8) 0.60601(6) 0.0450(3) Uani 1 1 d . . .
I1 I -0.10734(3) 0.08597(8) 0.38950(6) 0.0400(3) Uani 1 1 d . . .
I6 I -0.14833(3) 0.39603(7) 0.18502(6) 0.0412(3) Uani 1 1 d . . .
I7 I -0.26312(4) 0.14385(9) 0.12484(8) 0.0660(4) Uani 1 1 d . . .
I2 I -0.17416(3) 0.13655(8) 0.65833(6) 0.0412(3) Uani 1 1 d . . .
N5 N -0.1064(4) -0.1196(9) 0.6603(7) 0.049(4) Uani 1 1 d . . .
H5A H -0.1148 -0.1873 0.6812 0.059 Uiso 1 1 calc R . .
H5B H -0.1194 -0.0596 0.6809 0.059 Uiso 1 1 calc R . .
N2 N -0.1575(4) 0.3528(9) 0.4050(6) 0.040(3) Uani 1 1 d . . .
H2A H -0.1417 0.2910 0.3968 0.048 Uiso 1 1 calc R . .
H2B H -0.1489 0.4163 0.3793 0.048 Uiso 1 1 calc R . .
C8 C -0.1070(4) 0.3569(10) 0.5436(8) 0.035(3) Uani 1 1 d . . .
H8A H -0.0968 0.2848 0.5224 0.042 Uiso 1 1 calc R . .
H8B H -0.0906 0.4222 0.5302 0.042 Uiso 1 1 calc R . .
C2 C -0.0455(4) 0.0042(10) 0.6668(8) 0.032(3) Uani 1 1 d . . .
N1 N -0.1028(4) 0.3495(9) 0.6387(7) 0.040(3) Uani 1 1 d . . .
H1A H -0.1190 0.2904 0.6500 0.048 Uiso 1 1 calc R . .
H1B H -0.1121 0.4172 0.6576 0.048 Uiso 1 1 calc R . .
N3 N -0.2112(4) 0.1136(11) 0.3341(9) 0.065(4) Uani 1 1 d . . .
H3A H -0.2192 0.1309 0.2756 0.078 Uiso 1 1 calc R . .
H3B H -0.1834 0.1027 0.3471 0.078 Uiso 1 1 calc R . .
C6 C -0.0432(4) 0.2124(10) 0.6671(8) 0.030(3) Uani 1 1 d . . .
C16 C -0.0601(5) -0.1067(10) 0.6966(9) 0.040(4) Uani 1 1 d . . .
H16A H -0.0537 -0.1084 0.7611 0.048 Uiso 1 1 calc R . .
H16B H -0.0459 -0.1722 0.6765 0.048 Uiso 1 1 calc R . .
C1 C -0.0587(4) 0.1127(10) 0.6919(8) 0.032(3) Uani 1 1 d . . .
H1 H -0.0783 0.1157 0.7260 0.038 Uiso 1 1 calc R . .
N4 N -0.1773(4) -0.1155(9) 0.4374(8) 0.050(3) Uani 1 1 d . . .
H4A H -0.1580 -0.0707 0.4205 0.060 Uiso 1 1 calc R . .
H4B H -0.1816 -0.1808 0.4031 0.060 Uiso 1 1 calc R . .
C4 C -0.0020(5) 0.1055(12) 0.5907(9) 0.044(4) Uani 1 1 d . . .
H4 H 0.0171 0.1034 0.5552 0.053 Uiso 1 1 calc R . .
C3 C -0.0171(4) 0.0005(13) 0.6172(8) 0.038(4) Uani 1 1 d . . .
H3 H -0.0077 -0.0716 0.6010 0.046 Uiso 1 1 calc R . .
C5 C -0.0146(5) 0.2088(12) 0.6157(8) 0.042(4) Uani 1 1 d . . .
H5 H -0.0040 0.2787 0.5984 0.050 Uiso 1 1 calc R . .
C15 C -0.1190(5) -0.1207(12) 0.5663(9) 0.045(4) Uani 1 1 d . . .
H15A H -0.1023 -0.1777 0.5435 0.054 Uiso 1 1 calc R . .
H15B H -0.1139 -0.0437 0.5439 0.054 Uiso 1 1 calc R . .
C11 C -0.2199(6) 0.2174(14) 0.3844(12) 0.072(5) Uani 1 1 d . . .
H11A H -0.2089 0.2032 0.4474 0.086 Uiso 1 1 calc R . .
H11B H -0.2497 0.2272 0.3742 0.086 Uiso 1 1 calc R . .
C9 C -0.1509(5) 0.3744(12) 0.4988(9) 0.052(4) Uani 1 1 d . . .
H9A H -0.1680 0.3211 0.5238 0.063 Uiso 1 1 calc R . .
H9B H -0.1591 0.4545 0.5084 0.063 Uiso 1 1 calc R . .
C7 C -0.0593(4) 0.3286(10) 0.6896(9) 0.038(4) Uani 1 1 d . . .
H7A H -0.0581 0.3311 0.7527 0.046 Uiso 1 1 calc R . .
H7B H -0.0416 0.3911 0.6766 0.046 Uiso 1 1 calc R . .
C10 C -0.2016(5) 0.3277(14) 0.3594(11) 0.058(5) Uani 1 1 d . . .
H10A H -0.2185 0.3932 0.3707 0.070 Uiso 1 1 calc R . .
H10B H -0.2037 0.3256 0.2958 0.070 Uiso 1 1 calc R . .
C12 C -0.2307(6) 0.0010(17) 0.3487(16) 0.122(11) Uani 1 1 d . . .
H12A H -0.2603 0.0141 0.3401 0.147 Uiso 1 1 calc R . .
H12B H -0.2270 -0.0542 0.3033 0.147 Uiso 1 1 calc R . .
C14 C -0.1621(5) -0.1496(14) 0.5335(9) 0.056(4) Uani 1 1 d . . .
H14A H -0.1784 -0.1088 0.5685 0.067 Uiso 1 1 calc R . .
H14B H -0.1660 -0.2338 0.5398 0.067 Uiso 1 1 calc R . .
C13 C -0.2169(6) -0.0482(16) 0.4257(16) 0.097(8) Uani 1 1 d . . .
H13A H -0.2382 -0.1014 0.4363 0.117 Uiso 1 1 calc R . .
H13B H -0.2129 0.0127 0.4709 0.117 Uiso 1 1 calc R . .

loop_
_atom_site_aniso_label
_atom_site_aniso_U_11
_atom_site_aniso_U_22
_atom_site_aniso_U_33
_atom_site_aniso_U_23
_atom_site_aniso_U_13
_atom_site_aniso_U_12
I4 0.0377(6) 0.0250(4) 0.0474(6) -0.0015(4) 0.0195(5) -0.0017(4)
I5 0.0411(6) 0.0328(5) 0.0501(6) -0.0058(4) 0.0126(5) -0.0028(4)
I3 0.0411(7) 0.0446(6) 0.0490(6) -0.0036(4) 0.0104(5) 0.0104(5)
I1 0.0374(6) 0.0404(5) 0.0431(6) 0.0044(4) 0.0112(5) -0.0017(4)
I6 0.0491(7) 0.0289(5) 0.0479(6) 0.0013(4) 0.0161(5) -0.0028(4)
I7 0.0421(7) 0.0572(7) 0.0987(9) 0.0147(6) 0.0169(7) 0.0113(6)
I2 0.0302(6) 0.0459(5) 0.0477(6) -0.0016(4) 0.0098(5) -0.0005(5)
N5 0.078(11) 0.032(6) 0.049(8) 0.000(5) 0.038(7) -0.011(6)
N2 0.051(9) 0.043(7) 0.032(7) 0.019(5) 0.021(6) 0.023(6)
C8 0.043(10) 0.023(6) 0.040(9) 0.009(6) 0.011(7) -0.004(6)
C2 0.045(10) 0.021(6) 0.029(8) -0.001(5) 0.009(7) -0.002(6)
N1 0.047(9) 0.031(6) 0.042(7) -0.007(5) 0.008(6) 0.016(6)
N3 0.029(8) 0.070(10) 0.085(10) 0.030(8) -0.007(7) -0.008(7)
C6 0.024(9) 0.030(7) 0.035(8) -0.003(6) 0.007(7) 0.001(6)
C16 0.050(11) 0.024(7) 0.051(9) 0.002(6) 0.021(8) 0.009(7)
C1 0.027(9) 0.039(8) 0.032(8) -0.001(6) 0.012(7) 0.008(6)
N4 0.027(8) 0.037(7) 0.081(10) 0.003(6) 0.003(7) -0.008(6)
C4 0.040(10) 0.058(10) 0.033(9) 0.000(7) 0.009(7) 0.004(8)
C3 0.026(9) 0.070(10) 0.019(8) -0.008(7) 0.007(7) 0.018(8)
C5 0.056(12) 0.049(9) 0.025(8) 0.002(7) 0.020(8) -0.005(8)
C15 0.049(11) 0.039(8) 0.047(10) 0.001(7) 0.013(8) 0.005(7)
C11 0.045(12) 0.070(12) 0.092(14) 0.034(11) 0.003(10) 0.024(10)
C9 0.071(13) 0.037(8) 0.044(9) 0.006(7) 0.004(9) 0.025(8)
C7 0.043(11) 0.028(7) 0.050(9) -0.011(6) 0.026(8) -0.002(7)
C10 0.031(11) 0.069(11) 0.077(12) 0.017(9) 0.018(9) 0.010(9)
C12 0.026(12) 0.103(16) 0.21(3) 0.114(17) -0.032(14) -0.026(11)
C14 0.058(13) 0.071(11) 0.038(9) -0.015(8) 0.013(9) -0.012(10)
C13 0.061(15) 0.063(12) 0.17(2) 0.041(13) 0.021(15) -0.012(11)

loop_
_atom_type_symbol
_atom_type_description
_atom_type_scat_dispersion_real
_atom_type_scat_dispersion_imag
_atom_type_scat_source
C C 0.0033 0.0016 'International Tables Vol C Tables 4.2.6.8 and 6.1.1.4'
H H 0.0000 0.0000 'International Tables Vol C Tables 4.2.6.8 and 6.1.1.4'
N N 0.0061 0.0033 'International Tables Vol C Tables 4.2.6.8 and 6.1.1.4'
I I -0.4742 1.8119 'International Tables Vol C Tables 4.2.6.8 and 6.1.1.4'

loop_
_geom_angle_atom_site_label_1
_geom_angle_atom_site_label_2
_geom_angle_atom_site_label_3
_geom_angle
_geom_angle_site_symmetry_1
_geom_angle_site_symmetry_3
_geom_angle_publ_flag
I5 I4 I3 175.12(4) . . ?
C15 N5 C16 114.0(11) . . ?
C9 N2 C10 114.0(12) . . ?
N1 C8 C9 109.3(11) . . ?
C3 C2 C1 119.7(12) . . ?
C3 C2 C16 118.8(12) . . ?
C1 C2 C16 121.4(12) . . ?
C8 N1 C7 113.1(10) . . ?
C12 N3 C11 117.5(16) . . ?
C1 C6 C5 120.5(11) . . ?
C1 C6 C7 119.8(11) . . ?
C5 C6 C7 119.6(11) . . ?
C2 C16 N5 110.5(11) . . ?
C6 C1 C2 119.9(12) . . ?
C13 N4 C14 109.1(14) . . ?
C5 C4 C3 120.5(13) . . ?
C2 C3 C4 119.4(12) . . ?
C4 C5 C6 120.0(13) . . ?
N5 C15 C14 113.0(12) . . ?
N3 C11 C10 113.0(15) . . ?
N2 C9 C8 110.4(12) . . ?
N1 C7 C6 111.8(10) . . ?
C11 C10 N2 117.0(13) . . ?
C13 C12 N3 116.4(19) . . ?
C15 C14 N4 111.1(12) . . ?
C12 C13 N4 116(2) . . ?

loop_
_geom_bond_atom_site_label_1
_geom_bond_atom_site_label_2
_geom_bond_distance
_geom_bond_site_symmetry_2
_geom_bond_publ_flag
I4 I5 2.8356(17) . ?
I4 I3 3.0563(18) . ?
N5 C15 1.445(17) . ?
N5 C16 1.539(18) . ?
N2 C9 1.467(17) . ?
N2 C10 1.519(19) . ?
C8 N1 1.478(15) . ?
C8 C9 1.50(2) . ?
C2 C3 1.376(18) . ?
C2 C1 1.420(16) . ?
C2 C16 1.492(16) . ?
N1 C7 1.518(17) . ?
N3 C12 1.502(19) . ?
N3 C11 1.51(2) . ?
C6 C1 1.363(17) . ?
C6 C5 1.405(18) . ?
C6 C7 1.525(16) . ?
N4 C13 1.52(2) . ?
N4 C14 1.534(18) . ?
C4 C5 1.359(18) . ?
C4 C3 1.419(19) . ?
C15 C14 1.46(2) . ?
C11 C10 1.51(2) . ?
C12 C13 1.32(3) . ?

loop_
_geom_hbond_atom_site_label_D
_geom_hbond_atom_site_label_H
_geom_hbond_atom_site_label_A
_geom_hbond_distance_DH
_geom_hbond_distance_HA
_geom_hbond_distance_DA
_geom_hbond_angle_DHA
_geom_hbond_site_symmetry_A
N5 H5A I6 0.92 2.67 3.557(11) 160.8 6_556
N5 H5B I2 0.92 2.90 3.740(12) 153.1 .
N2 H2A I1 0.92 2.66 3.559(10) 167.1 .
N2 H2B I3 0.92 2.94 3.769(11) 150.0 5_566
N2 H2B I6 0.92 3.08 3.598(10) 117.1 .
N1 H1A I2 0.92 2.60 3.512(12) 170.0 .
N1 H1B I6 0.92 2.57 3.480(10) 169.5 6_566
N3 H3A I7 0.92 2.49 3.370(13) 159.7 .
N3 H3B I1 0.92 2.50 3.422(13) 175.8 .
N4 H4A I1 0.92 2.62 3.529(12) 169.7 .
N4 H4B I7 0.92 2.72 3.438(11) 135.4 4_445
N4 H4B I3 0.92 3.07 3.651(12) 122.6 5_556

loop_
_geom_torsion_atom_site_label_1
_geom_torsion_atom_site_label_2
_geom_torsion_atom_site_label_3
_geom_torsion_atom_site_label_4
_geom_torsion
_geom_torsion_site_symmetry_1
_geom_torsion_site_symmetry_2
_geom_torsion_site_symmetry_3
_geom_torsion_site_symmetry_4
_geom_torsion_publ_flag
C9 C8 N1 C7 178.5(10) . . . . ?
C3 C2 C16 N5 -119.3(13) . . . . ?
C1 C2 C16 N5 63.8(16) . . . . ?
C15 N5 C16 C2 60.5(14) . . . . ?
C5 C6 C1 C2 0.9(19) . . . . ?
C7 C6 C1 C2 176.3(12) . . . . ?
C3 C2 C1 C6 -0.1(19) . . . . ?
C16 C2 C1 C6 176.7(13) . . . . ?
C1 C2 C3 C4 -1.1(19) . . . . ?
C16 C2 C3 C4 -178.1(12) . . . . ?
C5 C4 C3 C2 2(2) . . . . ?
C3 C4 C5 C6 -1(2) . . . . ?
C1 C6 C5 C4 0(2) . . . . ?
C7 C6 C5 C4 -175.8(13) . . . . ?
C16 N5 C15 C14 171.7(11) . . . . ?
C12 N3 C11 C10 -175.3(14) . . . . ?
C10 N2 C9 C8 160.0(11) . . . . ?
N1 C8 C9 N2 -165.7(10) . . . . ?
C8 N1 C7 C6 -63.6(13) . . . . ?
C1 C6 C7 N1 -69.0(15) . . . . ?
C5 C6 C7 N1 106.5(14) . . . . ?
N3 C11 C10 N2 -85.3(18) . . . . ?
C9 N2 C10 C11 -65.9(17) . . . . ?
C11 N3 C12 C13 -70(2) . . . . ?
N5 C15 C14 N4 163.2(11) . . . . ?
C13 N4 C14 C15 -131.2(14) . . . . ?
N3 C12 C13 N4 -80(3) . . . . ?
C14 N4 C13 C12 170.8(17) . . . . ?
